data_7707917
loop_
_publ_author_name
'Weller, Ruth'
'Ruppach, Lutz'
'Shlyaykher, Alena'
'Tambornino, Frank'
'Werncke, C. Gunnar'

_publ_section_title
;
 Homoleptic quasilinear metal(i/ii) silylamides of Cr-Co with phenyl and
 allyl functions - impact of the oxidation state on secondary ligand
 interactions.
;
_journal_issue 31
_journal_name_full 'Dalton transactions (Cambridge, England : 2003)'
_journal_page_first 10947
_journal_page_last 10963
_journal_paper_doi 10.1039/d1dt01543e
_journal_volume 50
_journal_year 2021
_chemical_formula_moiety 'C40 H56 Co N2 Si2'
_chemical_formula_sum 'C40 H56 Co N2 Si2'
_chemical_formula_weight 680.008
_space_group_crystal_system triclinic
_space_group_IT_number 2
_space_group_name_Hall '-P 1'
_space_group_name_H-M_alt 'P -1'
_symmetry_Int_Tables_number 2
_atom_sites_solution_primary iterative
_audit_creation_date 2021-07-01
_audit_creation_method
;
Olex2 1.3
(compiled 2020.11.12 svn.r5f609507 for OlexSys, GUI svn.r6272)
;
_audit_update_record
;
2021-07-02 deposited with the CCDC.	2021-07-07 downloaded from the CCDC.
;
_cell_angle_alpha 116.737(1)
_cell_angle_beta 98.024(1)
_cell_angle_gamma 91.028(2)
_cell_formula_units_Z 4
_cell_length_a 11.5124(5)
_cell_length_b 19.4083(8)
_cell_length_c 19.4427(8)
_cell_measurement_reflns_used 9866
_cell_measurement_temperature 100
_cell_measurement_theta_max 28.47
_cell_measurement_theta_min 2.31
_cell_volume 3825.7(3)
_computing_cell_refinement 'SAINT V8.38A (?, 2016)'
_computing_data_collection 'SAINT V8.38A (?, 2016)'
_computing_data_reduction 'SAINT V8.38A (?, 2016)'
_computing_molecular_graphics 'Olex2 1.3 (Dolomanov et al., 2009)'
_computing_publication_material 'Olex2 1.3 (Dolomanov et al., 2009)'
_computing_structure_refinement 'olex2.refine 1.3 (Bourhis et al., 2015)'
_computing_structure_solution 'ShelXT (Sheldrick, 2015)'
_diffrn_ambient_temperature 99.96
_diffrn_detector_area_resol_mean 7.9
_diffrn_detector_type 'CCD area detector'
_diffrn_measured_fraction_theta_full 0.9992
_diffrn_measured_fraction_theta_max 0.9572
_diffrn_measurement_device 'three-circle diffractometer'
_diffrn_measurement_device_type 'Bruker SMART APEX2 area detector'
_diffrn_measurement_method '\w and \f scans'
_diffrn_radiation_type 'Mo K\a'
_diffrn_radiation_wavelength 0.71073
_diffrn_reflns_av_R_equivalents 0.0525
_diffrn_reflns_av_unetI/netI 0.0618
_diffrn_reflns_Laue_measured_fraction_full 0.9992
_diffrn_reflns_Laue_measured_fraction_max 0.9572
_diffrn_reflns_limit_h_max 15
_diffrn_reflns_limit_h_min -15
_diffrn_reflns_limit_k_max 26
_diffrn_reflns_limit_k_min -26
_diffrn_reflns_limit_l_max 25
_diffrn_reflns_limit_l_min -26
_diffrn_reflns_number 75032
_diffrn_reflns_point_group_measured_fraction_full 0.9992
_diffrn_reflns_point_group_measured_fraction_max 0.9572
_diffrn_reflns_theta_full 25.2417
_diffrn_reflns_theta_max 29.25
_diffrn_reflns_theta_min 2.12
_exptl_absorpt_coefficient_mu 0.540
_exptl_absorpt_correction_T_max 0.7458
_exptl_absorpt_correction_T_min 0.7041
_exptl_absorpt_correction_type multi-scan
_exptl_absorpt_process_details
'SADABS-2016/2 (Bruker,2016/2) was used for absorption correction. wR2(int) was 0.0918 before and 0.0494 after correction. The Ratio of minimum to maximum transmission is 0.9441. The \l/2 correction factor is Not present.'
_exptl_crystal_colour 'clear dark red'
_exptl_crystal_colour_lustre clear
_exptl_crystal_colour_modifier dark
_exptl_crystal_colour_primary red
_exptl_crystal_density_diffrn 1.181
_exptl_crystal_description block
_exptl_crystal_F_000 1462.507
_exptl_crystal_size_max 0.486
_exptl_crystal_size_mid 0.213
_exptl_crystal_size_min 0.192
_refine_diff_density_max 0.6282
_refine_diff_density_min -0.6611
_refine_diff_density_rms 0.1457
_refine_ls_d_res_high 0.7274
_refine_ls_d_res_low 9.6169
_refine_ls_goodness_of_fit_ref 1.0531
_refine_ls_hydrogen_treatment constr
_refine_ls_matrix_type full
_refine_ls_number_constraints 176
_refine_ls_number_parameters 885
_refine_ls_number_reflns 19910
_refine_ls_number_restraints 0
_refine_ls_restrained_S_all 1.0531
_refine_ls_R_factor_all 0.0844
_refine_ls_R_factor_gt 0.0456
_refine_ls_shift/su_max 0.0001
_refine_ls_shift/su_mean 0.0000
_refine_ls_structure_factor_coef Fsqd
_refine_ls_weighting_details 'w=1/[\s^2^(Fo^2^)+(0.0296P)^2^+2.0457P] where P=(Fo^2^+2Fc^2^)/3'
_refine_ls_weighting_scheme calc
_refine_ls_wR_factor_gt 0.0801
_refine_ls_wR_factor_ref 0.0924
_reflns_Friedel_coverage 0.0
_reflns_limit_h_max 15
_reflns_limit_h_min -15
_reflns_limit_k_max 23
_reflns_limit_k_min -26
_reflns_limit_l_max 26
_reflns_limit_l_min 0
_reflns_number_gt 14109
_reflns_number_total 19910
_reflns_threshold_expression I>=2u(I)
_cod_data_source_file d1dt01543e2.cif
_cod_data_source_block col1
_cod_depositor_comments 'Adding full bibliography for 7707896--7707917.cif.'
_cod_database_code 7707917
_olex2_refinement_description
;
1.a Ternary CH refined with riding coordinates:
 C00X(H00X), C010(H010), C011(H011), C012(H012), C018(H018), C01G(H1),
 C01I(H3), C01R(H01R)
1.b Aromatic/amide H refined with riding coordinates:
 C00J(H00J), C00L(H00L), C00Q(H00Q), C00S(H00S), C00T(H00T), C00Y(H00Y),
 C013(H013), C014(H014), C016(H016), C017(H017), C019(H019), C01A(H01w),
 C01B(H01z), C01C(H01d), C01D(H01e), C01E(H01), C01F(H01F), C01H(H2),
 C01K(H01K), C01L(H01L), C01M(H01M), C01N(H01N), C01P(H01P), C01Q(H5),
 C01U(H01v), C01V(H6), C01W(H7), C01X(H01X), C01Y(H01Y), C024(H024), C026(H026),
  C027(H027)
1.c Idealised Me refined as rotating group:
 C00R(H00a,H00b,H00c), C00U(H00d,H00e,H00f), C015(H01a,H01b,H01c), C01J(H01g,
 H01h,H01i), C01O(H4,H,Ha), C01S(H01j,H01o,H01q), C01T(H01s,H01t,H01u), C01Z(H8,
 Hb,Hc), C020(H02v,H02w,H02x), C021(H02y,Hd,He), C022(H02z,Hf,Hg), C023(H02,Hh,
 Hi), C025(H9,Hj,Hk), C028(H02a,H02b,H02c), C029(H10,Hl,Hm), C02A(H11,Hn,Ho),
 C02B(H02d,H02e,H02f), C02C(H12,Hp,Hq), C02D(H02g,H02h,H02i), C02E(H13,Hr,Hs),
 C02F(H02j,H02k,H02l), C02G(H02m,H02n,H02o), C02H(H02p,H02q,H02r), C02I(H02s,
 H02t,H02u)
;
_olex2_submission_special_instructions 'No special instructions were received'

loop_
_space_group_symop_id
_space_group_symop_operation_xyz
1 x,y,z
2 -x,-y,-z

loop_
_atom_site_label
_atom_site_type_symbol
_atom_site_fract_x
_atom_site_fract_y
_atom_site_fract_z
_atom_site_U_iso_or_equiv
_atom_site_adp_type
_atom_site_occupancy
_atom_site_refinement_flags_posn
_atom_site_disorder_group
Co1 Co 0.39077(5) 0.79578(4) 0.73908(4) 0.0244(2) Uani 1.000000 . 1
Co2 Co 0.98903(5) 0.29833(4) 0.73665(4) 0.0270(2) Uani 1.000000 . 1
Si1 Si 0.20338(4) 0.87847(3) 0.69047(3) 0.01423(11) Uani 1.000000 . .
Si3 Si 0.76331(4) 0.32960(3) 0.81289(3) 0.01530(11) Uani 1.000000 . .
Si2 Si 0.65704(4) 0.83605(3) 0.81435(3) 0.01537(11) Uani 1.000000 . .
Si4 Si 1.15285(4) 0.38074(3) 0.68766(3) 0.01724(11) Uani 1.000000 . .
N1 N 0.23337(12) 0.81566(8) 0.72929(8) 0.0133(3) Uani 1.000000 . .
N3 N 0.86211(12) 0.26547(8) 0.76721(8) 0.0137(3) Uani 1.000000 . .
N2 N 0.53602(12) 0.76883(8) 0.76916(8) 0.0146(3) Uani 1.000000 . .
N4 N 1.14378(12) 0.31973(8) 0.72910(8) 0.0129(3) Uani 1.000000 . .
C00B C 0.14758(14) 0.77597(10) 0.74865(10) 0.0137(4) Uani 1.000000 . .
C00C C 0.53879(14) 0.68862(10) 0.75141(10) 0.0146(4) Uani 1.000000 . .
C00D C 0.11220(15) 0.81267(11) 0.82298(10) 0.0166(4) Uani 1.000000 . .
C00E C 0.85309(14) 0.18489(10) 0.74820(10) 0.0135(4) Uani 1.000000 . .
C4 C 0.99226(15) 0.38615(10) 0.65742(10) 0.0144(4) Uani 1.000000 . .
C00G C 1.23731(15) 0.28182(10) 0.74974(10) 0.0143(4) Uani 1.000000 . .
C00H C 0.79137(15) 0.12898(10) 0.67474(10) 0.0151(4) Uani 1.000000 . .
C1 C 0.34663(15) 0.88526(10) 0.65658(10) 0.0145(4) Uani 1.000000 . .
C00J C 0.78922(16) 0.05074(11) 0.65614(11) 0.0186(4) Uani 1.000000 . .
H00J H 0.74880(16) 0.01349(11) 0.60663(11) 0.0223(5) Uiso 1.000000 R .
C00K C 0.91003(15) 0.15913(10) 0.80105(10) 0.0150(4) Uani 1.000000 . .
C00L C 0.39550(15) 0.81846(11) 0.60779(10) 0.0162(4) Uani 1.000000 . .
H00L H 0.35514(15) 0.76917(11) 0.59161(10) 0.0194(4) Uiso 1.000000 R .
C00M C 0.10126(15) 0.69934(11) 0.69525(10) 0.0159(4) Uani 1.000000 . .
C2 C 0.59474(16) 0.93261(11) 0.84635(10) 0.0175(4) Uani 1.000000 . .
C00O C 1.25339(15) 0.20419(11) 0.69841(11) 0.0166(4) Uani 1.000000 . .
C3 C 0.84218(16) 0.42837(11) 0.84763(10) 0.0173(4) Uani 1.000000 . .
C00Q C 0.91812(16) 0.31889(11) 0.60666(10) 0.0178(4) Uani 1.000000 . .
H00Q H 0.94986(16) 0.27009(11) 0.58793(10) 0.0213(5) Uiso 1.000000 R .
C00R C 0.07608(16) 0.83905(12) 0.60831(11) 0.0233(4) Uani 1.000000 . .
H00a H 0.0945(5) 0.7904(4) 0.5665(3) 0.0350(6) Uiso 1.000000 GR .
H00b H 0.0060(3) 0.8294(7) 0.6272(2) 0.0350(6) Uiso 1.000000 GR .
H00c H 0.0610(7) 0.8766(3) 0.5881(5) 0.0350(6) Uiso 1.000000 GR .
C00S C 0.90304(16) 0.08007(11) 0.77943(11) 0.0184(4) Uani 1.000000 . .
H00S H 0.93992(16) 0.06308(11) 0.81522(11) 0.0221(5) Uiso 1.000000 R .
C00T C 0.84421(16) 0.02570(11) 0.70764(11) 0.0205(4) Uani 1.000000 . .
H00T H 0.84155(16) -0.02794(11) 0.69388(11) 0.0246(5) Uiso 1.000000 R .
C00U C 0.72615(17) 0.32009(12) 0.89912(11) 0.0221(4) Uani 1.000000 . .
H00d H 0.6918(10) 0.2673(2) 0.88205(16) 0.0332(6) Uiso 1.000000 GR .
H00e H 0.7979(2) 0.3310(7) 0.9374(3) 0.0332(6) Uiso 1.000000 GR .
H00f H 0.6693(9) 0.3570(5) 0.9231(5) 0.0332(6) Uiso 1.000000 GR .
C00V C 1.31131(15) 0.32003(11) 0.82314(10) 0.0155(4) Uani 1.000000 . .
C00W C 0.56688(15) 0.63396(11) 0.67892(10) 0.0176(4) Uani 1.000000 . .
C00X C 0.59681(16) 0.65722(11) 0.61809(11) 0.0206(4) Uani 1.000000 . .
H00X H 0.60183(16) 0.71502(11) 0.64156(11) 0.0247(5) Uiso 1.000000 R .
C00Y C 0.49773(17) 0.94897(11) 0.88593(11) 0.0214(4) Uani 1.000000 . .
H00Y H 0.46285(17) 0.91031(11) 0.89585(11) 0.0257(5) Uiso 1.000000 R .
C00Z C 0.50907(15) 0.66220(10) 0.80439(11) 0.0169(4) Uani 1.000000 . .
C010 C 0.16121(16) 0.89417(11) 0.88283(11) 0.0207(4) Uani 1.000000 . .
H010 H 0.21177(16) 0.91509(11) 0.85742(11) 0.0248(5) Uiso 1.000000 R .
C011 C 1.29792(16) 0.40289(11) 0.88092(10) 0.0197(4) Uani 1.000000 . .
H011 H 1.23242(16) 0.42175(11) 0.85623(10) 0.0236(5) Uiso 1.000000 R .
C012 C 0.13741(16) 0.65574(11) 0.61546(11) 0.0186(4) Uani 1.000000 . .
H012 H 0.18603(16) 0.69328(11) 0.60655(11) 0.0223(5) Uiso 1.000000 R .
C013 C 0.02139(16) 0.66130(11) 0.71754(11) 0.0204(4) Uani 1.000000 . .
H013 H -0.01043(16) 0.60995(11) 0.68188(11) 0.0245(5) Uiso 1.000000 R .
C014 C 0.75285(16) 0.39289(12) 0.60914(11) 0.0224(4) Uani 1.000000 . .
H014 H 0.67215(16) 0.39548(12) 0.59253(11) 0.0269(5) Uiso 1.000000 R .
C015 C 0.73529(16) 0.82958(12) 0.90209(11) 0.0220(4) Uani 1.000000 . .
H01a H 0.6829(4) 0.8423(7) 0.9410(3) 0.0330(6) Uiso 1.000000 GR .
H01b H 0.7579(10) 0.7768(2) 0.88662(17) 0.0330(6) Uiso 1.000000 GR .
H01c H 0.8060(6) 0.8662(5) 0.9246(5) 0.0330(6) Uiso 1.000000 GR .
C016 C 0.50147(16) 0.82235(12) 0.58241(11) 0.0210(4) Uani 1.000000 . .
H016 H 0.53254(16) 0.77619(12) 0.54924(11) 0.0253(5) Uiso 1.000000 R .
C017 C 0.94117(17) 0.45662(11) 0.68347(11) 0.0206(4) Uani 1.000000 . .
H017 H 0.98840(17) 0.50319(11) 0.71861(11) 0.0247(5) Uiso 1.000000 R .
C018 C 0.72983(16) 0.15062(11) 0.61405(10) 0.0185(4) Uani 1.000000 . .
H018 H 0.73637(16) 0.20842(11) 0.63714(10) 0.0222(5) Uiso 1.000000 R .
C019 C 0.79939(17) 0.32195(12) 0.58314(11) 0.0220(4) Uani 1.000000 . .
H019 H 0.75056(17) 0.27564(12) 0.54943(11) 0.0264(5) Uiso 1.000000 R .
C01A C 1.39773(15) 0.28018(11) 0.84373(11) 0.0199(4) Uani 1.000000 . .
H01w H 1.44692(15) 0.30552(11) 0.89329(11) 0.0238(5) Uiso 1.000000 R .
C01B C 0.95938(17) 0.44576(11) 0.88521(11) 0.0215(4) Uani 1.000000 . .
H01z H 0.99983(17) 0.40673(11) 0.89255(11) 0.0258(5) Uiso 1.000000 R .
C01C C 0.03276(16) 0.77160(12) 0.84212(11) 0.0208(4) Uani 1.000000 . .
H01d H 0.00917(16) 0.79574(12) 0.89199(11) 0.0250(5) Uiso 1.000000 R .
C01D C 0.56139(17) 0.89370(12) 0.60565(11) 0.0232(4) Uani 1.000000 . .
H01e H 0.63371(17) 0.89668(12) 0.58841(11) 0.0278(5) Uiso 1.000000 R .
C01E C 1.34188(16) 0.16738(11) 0.72158(12) 0.0211(4) Uani 1.000000 . .
H01 H 1.35332(16) 0.11551(11) 0.68709(12) 0.0253(5) Uiso 1.000000 R .
C01F C 0.50993(16) 0.58339(11) 0.78399(12) 0.0218(4) Uani 1.000000 . .
H01F H 0.49203(16) 0.56585(11) 0.82005(12) 0.0262(5) Uiso 1.000000 R .
C01G C 1.17488(17) 0.15844(11) 0.61943(11) 0.0218(4) Uani 1.000000 . .
H1 H 1.11823(17) 0.19383(11) 0.61179(11) 0.0261(5) Uiso 1.000000 R .
C01H C 1.41325(16) 0.20456(12) 0.79347(12) 0.0233(4) Uani 1.000000 . .
H2 H 1.47278(16) 0.17833(12) 0.80837(12) 0.0280(5) Uiso 1.000000 R .
C01I C 0.98425(16) 0.21386(11) 0.87887(10) 0.0182(4) Uani 1.000000 . .
H3 H 0.97258(16) 0.26826(11) 0.88873(10) 0.0219(5) Uiso 1.000000 R .
C01J C 0.76806(16) 0.83044(12) 0.75097(12) 0.0239(4) Uani 1.000000 . .
H01g H 0.8020(9) 0.7806(3) 0.7339(6) 0.0359(6) Uiso 1.000000 GR .
H01h H 0.7297(3) 0.8352(8) 0.7052(4) 0.0359(6) Uiso 1.000000 GR .
H01i H 0.8307(6) 0.8726(5) 0.7805(3) 0.0359(6) Uiso 1.000000 GR .
C01K C 0.41045(17) 0.95648(11) 0.67930(11) 0.0222(4) Uani 1.000000 . .
H01K H 0.38062(17) 1.00301(11) 0.71285(11) 0.0266(5) Uiso 1.000000 R .
C01L C 0.56393(17) 0.55607(11) 0.66128(11) 0.0232(4) Uani 1.000000 . .
H01L H 0.58160(17) 0.51958(11) 0.61229(11) 0.0278(5) Uiso 1.000000 R .
C01M C -0.01245(16) 0.69665(12) 0.79032(12) 0.0229(4) Uani 1.000000 . .
H01M H -0.06630(16) 0.66963(12) 0.80455(12) 0.0275(5) Uiso 1.000000 R .
C01N C 0.53596(17) 0.53040(11) 0.71317(12) 0.0259(4) Uani 1.000000 . .
H01N H 0.53469(17) 0.47696(11) 0.70019(12) 0.0310(5) Uiso 1.000000 R .
C01O C 0.62247(16) 0.32251(12) 0.74840(11) 0.0231(4) Uani 1.000000 . .
H4 H 0.63974(17) 0.3299(8) 0.7041(4) 0.0346(6) Uiso 1.000000 GR .
H H 0.5803(6) 0.2713(3) 0.7291(6) 0.0346(6) Uiso 1.000000 GR .
Ha H 0.5735(5) 0.3626(5) 0.7782(2) 0.0346(6) Uiso 1.000000 GR .
C01P C 0.64402(18) 0.99226(11) 0.83442(12) 0.0245(4) Uani 1.000000 . .
H01P H 0.71024(18) 0.98352(11) 0.80833(12) 0.0295(5) Uiso 1.000000 R .
C01Q C 0.78576(18) 0.48842(12) 0.83982(12) 0.0250(4) Uani 1.000000 . .
H5 H 0.70585(18) 0.47888(12) 0.81504(12) 0.0300(5) Uiso 1.000000 R .
C01R C 0.46986(17) 0.71469(11) 0.88094(11) 0.0210(4) Uani 1.000000 . .
H01R H 0.48386(17) 0.76951(11) 0.89051(11) 0.0252(5) Uiso 1.000000 R .
C01S C 0.17323(18) 0.97854(11) 0.75821(12) 0.0259(5) Uani 1.000000 . .
H01j H 0.1009(7) 0.97635(13) 0.7787(6) 0.0389(7) Uiso 1.000000 GR .
H01o H 0.2393(6) 1.0023(3) 0.8016(4) 0.0389(7) Uiso 1.000000 GR .
H01q H 0.1637(12) 1.0096(2) 0.7300(2) 0.0389(7) Uiso 1.000000 GR .
C01T C 0.03140(18) 0.62237(12) 0.54918(11) 0.0255(4) Uani 1.000000 . .
H01s H -0.0152(7) 0.5828(6) 0.5545(5) 0.0382(7) Uiso 1.000000 GR .
H01t H -0.0176(7) 0.66398(18) 0.5518(5) 0.0382(7) Uiso 1.000000 GR .
H01u H 0.05923(18) 0.5990(7) 0.49882(11) 0.0382(7) Uiso 1.000000 GR .
C01U C 0.5983(2) 1.06360(12) 0.85982(13) 0.0321(5) Uani 1.000000 . .
H01v H 0.6336(2) 1.10318(12) 0.85139(13) 0.0385(6) Uiso 1.000000 R .
C01V C 1.01848(19) 0.51865(12) 0.91216(12) 0.0281(5) Uani 1.000000 . .
H6 H 1.09847(19) 0.52869(12) 0.93685(12) 0.0337(6) Uiso 1.000000 R .
C01W C 0.82374(17) 0.45995(12) 0.65926(11) 0.0248(4) Uani 1.000000 . .
H7 H 0.79154(17) 0.50858(12) 0.67715(11) 0.0298(5) Uiso 1.000000 R .
C01X C 0.5015(2) 1.07723(12) 0.89740(12) 0.0320(5) Uani 1.000000 . .
H01X H 0.4693(2) 1.12580(12) 0.91396(12) 0.0384(6) Uiso 1.000000 R .
C01Y C 0.45173(18) 1.02012(12) 0.91082(12) 0.0273(5) Uani 1.000000 . .
H01Y H 0.38575(18) 1.02964(12) 0.93719(12) 0.0328(6) Uiso 1.000000 R .
C01Z C 1.22023(18) 0.48172(13) 0.75295(13) 0.0323(5) Uani 1.000000 . .
H8 H 1.1800(9) 0.5051(3) 0.7984(4) 0.0484(8) Uiso 1.000000 GR .
Hb H 1.3039(3) 0.48067(14) 0.7705(7) 0.0484(8) Uiso 1.000000 GR .
Hc H 1.2121(12) 0.5124(3) 0.7243(3) 0.0484(8) Uiso 1.000000 GR .
C020 C 1.11546(17) 0.20177(12) 0.87578(12) 0.0282(5) Uani 1.000000 . .
H02v H 1.1286(3) 0.1487(3) 0.8664(8) 0.0422(7) Uiso 1.000000 GR .
H02w H 1.1386(3) 0.2104(8) 0.8334(5) 0.0422(7) Uiso 1.000000 GR .
H02x H 1.16279(19) 0.2385(6) 0.9256(3) 0.0422(7) Uiso 1.000000 GR .
C021 C 0.59831(17) 0.12158(13) 0.59069(13) 0.0289(5) Uani 1.000000 . .
H02y H 0.58975(17) 0.06482(13) 0.5632(7) 0.0433(7) Uiso 1.000000 GR .
Hd H 0.5616(3) 0.1395(7) 0.63767(14) 0.0433(7) Uiso 1.000000 GR .
He H 0.5597(3) 0.1419(7) 0.5563(7) 0.0433(7) Uiso 1.000000 GR .
C022 C 0.78957(19) 0.11894(11) 0.54126(11) 0.0248(4) Uani 1.000000 . .
H02z H 0.8723(4) 0.1400(6) 0.55608(17) 0.0372(7) Uiso 1.000000 GR .
Hf H 0.7853(10) 0.06229(12) 0.5181(5) 0.0372(7) Uiso 1.000000 GR .
Hg H 0.7493(7) 0.1343(7) 0.5032(3) 0.0372(7) Uiso 1.000000 GR .
C023 C 0.9487(2) 0.20285(12) 0.94653(12) 0.0296(5) Uani 1.000000 . .
H02 H 0.8656(4) 0.2117(8) 0.9491(5) 0.0445(7) Uiso 1.000000 GR .
Hh H 0.9606(12) 0.1499(3) 0.9381(4) 0.0445(7) Uiso 1.000000 GR .
Hi H 0.9973(9) 0.2399(6) 0.99565(15) 0.0445(7) Uiso 1.000000 GR .
C024 C 0.51582(18) 0.96064(12) 0.65403(12) 0.0267(5) Uani 1.000000 . .
H024 H 0.55692(18) 1.00966(12) 0.67000(12) 0.0321(5) Uiso 1.000000 R .
C025 C 1.2646(2) 0.40868(14) 0.95668(12) 0.0332(5) Uani 1.000000 . .
H9 H 1.1914(7) 0.3760(7) 0.94472(14) 0.0498(8) Uiso 1.000000 GR .
Hj H 1.3278(6) 0.3911(8) 0.9826(5) 0.0498(8) Uiso 1.000000 GR .
Hk H 1.2533(13) 0.46262(19) 0.9912(4) 0.0498(8) Uiso 1.000000 GR .
C026 C 0.8437(2) 0.56151(12) 0.86740(13) 0.0321(5) Uani 1.000000 . .
H026 H 0.8032(2) 0.60141(12) 0.86188(13) 0.0385(6) Uiso 1.000000 R .
C027 C 0.9604(2) 0.57630(12) 0.90289(13) 0.0323(5) Uani 1.000000 . .
H027 H 1.0005(2) 0.62603(12) 0.92086(13) 0.0388(6) Uiso 1.000000 R .
C028 C 0.49917(19) 0.62438(12) 0.54642(12) 0.0298(5) Uani 1.000000 . .
H02a H 0.4888(9) 0.56786(14) 0.5247(5) 0.0447(7) Uiso 1.000000 GR .
H02b H 0.4253(3) 0.6461(6) 0.56179(19) 0.0447(7) Uiso 1.000000 GR .
H02c H 0.5210(6) 0.6382(7) 0.5069(3) 0.0447(7) Uiso 1.000000 GR .
C029 C 1.10292(18) 0.08984(12) 0.61703(13) 0.0296(5) Uani 1.000000 . .
H10 H 1.15647(18) 0.0542(4) 0.6245(8) 0.0444(7) Uiso 1.000000 GR .
Hl H 1.0550(10) 0.10895(14) 0.6587(5) 0.0444(7) Uiso 1.000000 GR .
Hm H 1.0514(9) 0.0625(5) 0.5663(3) 0.0444(7) Uiso 1.000000 GR .
C02A C 1.40971(18) 0.45619(12) 0.89871(13) 0.0303(5) Uani 1.000000 . .
H11 H 1.4742(4) 0.4417(5) 0.9267(7) 0.0455(7) Uiso 1.000000 GR .
Hn H 1.4313(7) 0.4509(6) 0.84967(13) 0.0455(7) Uiso 1.000000 GR .
Ho H 1.3951(4) 0.51003(15) 0.9311(7) 0.0455(7) Uiso 1.000000 GR .
C02B C 0.2393(2) 0.89417(14) 0.95354(12) 0.0345(5) Uani 1.000000 . .
H02d H 0.1925(4) 0.8726(8) 0.9789(5) 0.0518(8) Uiso 1.000000 GR .
H02e H 0.3048(8) 0.8626(7) 0.93620(16) 0.0518(8) Uiso 1.000000 GR .
H02f H 0.2704(11) 0.94739(17) 0.9907(4) 0.0518(8) Uiso 1.000000 GR .
C02C C 1.2301(2) 0.34083(15) 0.60135(14) 0.0359(6) Uani 1.000000 . .
H12 H 1.3090(5) 0.3288(8) 0.6166(3) 0.0539(8) Uiso 1.000000 GR .
Hp H 1.1851(7) 0.2935(5) 0.5601(4) 0.0539(8) Uiso 1.000000 GR .
Hq H 1.2369(12) 0.3792(4) 0.5820(6) 0.0539(8) Uiso 1.000000 GR .
C02D C 0.5381(2) 0.70700(13) 0.94992(12) 0.0363(6) Uani 1.000000 . .
H02g H 0.5236(11) 0.6539(3) 0.9424(5) 0.0545(8) Uiso 1.000000 GR .
H02h H 0.6225(2) 0.7188(9) 0.9535(6) 0.0545(8) Uiso 1.000000 GR .
H02i H 0.5120(10) 0.7433(6) 0.99824(16) 0.0545(8) Uiso 1.000000 GR .
C02E C 1.24649(19) 0.13037(13) 0.55224(12) 0.0307(5) Uani 1.000000 . .
H13 H 1.2929(10) 0.17469(17) 0.5551(5) 0.0461(7) Uiso 1.000000 GR .
Hr H 1.2995(9) 0.0930(6) 0.5565(5) 0.0461(7) Uiso 1.000000 GR .
Hs H 1.1928(2) 0.1055(7) 0.50222(12) 0.0461(7) Uiso 1.000000 GR .
C02F C 0.21381(19) 0.59103(12) 0.61255(13) 0.0311(5) Uani 1.000000 . .
H02j H 0.2819(7) 0.61290(18) 0.6546(5) 0.0467(7) Uiso 1.000000 GR .
H02k H 0.1673(4) 0.5523(4) 0.6191(9) 0.0467(7) Uiso 1.000000 GR .
H02l H 0.2411(11) 0.5665(6) 0.5621(3) 0.0467(7) Uiso 1.000000 GR .
C02G C 0.71568(19) 0.63090(14) 0.59334(13) 0.0342(5) Uani 1.000000 . .
H02m H 0.7765(3) 0.6488(8) 0.63983(14) 0.0514(8) Uiso 1.000000 GR .
H02n H 0.7099(4) 0.57422(15) 0.5648(8) 0.0514(8) Uiso 1.000000 GR .
H02o H 0.7365(7) 0.6528(7) 0.5596(7) 0.0514(8) Uiso 1.000000 GR .
C02H C 0.06400(19) 0.94826(13) 0.90931(14) 0.0369(6) Uani 1.000000 . .
H02p H 0.0131(8) 0.9462(7) 0.86350(14) 0.0554(9) Uiso 1.000000 GR .
H02q H 0.0171(9) 0.9318(6) 0.9386(8) 0.0554(9) Uiso 1.000000 GR .
H02r H 0.0995(2) 1.00138(19) 0.9428(8) 0.0554(9) Uiso 1.000000 GR .
C02I C 0.33695(19) 0.69685(13) 0.87534(14) 0.0329(5) Uani 1.000000 . .
H02s H 0.2932(2) 0.7046(8) 0.8327(6) 0.0494(8) Uiso 1.000000 GR .
H02t H 0.3212(3) 0.6430(3) 0.8651(9) 0.0494(8) Uiso 1.000000 GR .
H02u H 0.3119(3) 0.7316(6) 0.9247(3) 0.0494(8) Uiso 1.000000 GR .

loop_
_atom_site_aniso_label
_atom_site_aniso_U_11
_atom_site_aniso_U_22
_atom_site_aniso_U_33
_atom_site_aniso_U_12
_atom_site_aniso_U_13
_atom_site_aniso_U_23
Co1 0.0134(4) 0.0214(4) 0.0413(5) 0.0021(3) 0.0021(3) 0.0174(4)
Co2 0.0162(4) 0.0341(5) 0.0377(5) -0.0013(3) 0.0067(3) 0.0219(4)
Si1 0.0145(2) 0.0162(3) 0.0133(2) 0.00408(19) 0.00229(19) 0.0079(2)
Si3 0.0167(2) 0.0165(3) 0.0140(2) 0.0033(2) 0.0058(2) 0.0071(2)
Si2 0.0135(2) 0.0169(3) 0.0134(2) -0.00069(19) -0.00076(19) 0.0059(2)
Si4 0.0145(2) 0.0242(3) 0.0199(3) 0.0017(2) 0.0033(2) 0.0159(2)
N1 0.0126(7) 0.0163(8) 0.0123(7) 0.0017(6) 0.0029(6) 0.0074(6)
N3 0.0161(7) 0.0113(7) 0.0133(7) 0.0010(6) 0.0034(6) 0.0050(6)
N2 0.0140(7) 0.0129(7) 0.0141(7) 0.0014(6) 0.0006(6) 0.0043(6)
N4 0.0128(7) 0.0161(8) 0.0121(7) 0.0023(6) 0.0026(6) 0.0084(6)
C00B 0.0101(8) 0.0204(9) 0.0141(9) 0.0024(7) 0.0014(7) 0.0112(8)
C00C 0.0101(8) 0.0139(9) 0.0153(9) 0.0013(7) -0.0033(7) 0.0043(7)
C00D 0.0143(8) 0.0226(10) 0.0137(9) 0.0029(7) 0.0014(7) 0.0094(8)
C00E 0.0122(8) 0.0145(9) 0.0155(9) 0.0007(7) 0.0069(7) 0.0070(7)
C4 0.0176(9) 0.0172(9) 0.0109(8) 0.0006(7) 0.0022(7) 0.0088(7)
C00G 0.0119(8) 0.0189(9) 0.0164(9) 0.0028(7) 0.0052(7) 0.0111(8)
C00H 0.0133(8) 0.0165(9) 0.0153(9) -0.0006(7) 0.0051(7) 0.0064(8)
C1 0.0162(8) 0.0185(9) 0.0105(8) 0.0015(7) -0.0007(7) 0.0090(7)
C00J 0.0183(9) 0.0171(9) 0.0166(9) -0.0036(7) 0.0031(7) 0.0044(8)
C00K 0.0155(8) 0.0166(9) 0.0145(9) 0.0025(7) 0.0066(7) 0.0072(8)
C00L 0.0177(9) 0.0157(9) 0.0167(9) -0.0001(7) 0.0018(7) 0.0092(8)
C00M 0.0160(8) 0.0191(9) 0.0150(9) 0.0024(7) 0.0013(7) 0.0101(8)
C2 0.0198(9) 0.0167(9) 0.0127(9) -0.0023(7) -0.0037(7) 0.0057(8)
C00O 0.0170(9) 0.0185(9) 0.0182(9) 0.0017(7) 0.0060(7) 0.0108(8)
C3 0.0240(9) 0.0168(9) 0.0132(9) 0.0043(8) 0.0078(8) 0.0073(8)
C00Q 0.0243(10) 0.0148(9) 0.0143(9) 0.0026(7) 0.0000(8) 0.0076(8)
C00R 0.0184(9) 0.0321(11) 0.0231(10) 0.0036(8) 0.0003(8) 0.0166(9)
C00S 0.0177(9) 0.0199(10) 0.0212(10) 0.0023(7) 0.0041(8) 0.0121(8)
C00T 0.0234(10) 0.0130(9) 0.0253(10) -0.0001(8) 0.0068(8) 0.0083(8)
C00U 0.0229(10) 0.0268(11) 0.0200(10) 0.0042(8) 0.0099(8) 0.0118(9)
C00V 0.0141(8) 0.0203(9) 0.0152(9) 0.0006(7) 0.0034(7) 0.0107(8)
C00W 0.0136(8) 0.0184(9) 0.0156(9) 0.0029(7) -0.0025(7) 0.0047(8)
C00X 0.0223(10) 0.0193(10) 0.0152(9) 0.0051(8) 0.0007(8) 0.0041(8)
C00Y 0.0239(10) 0.0187(10) 0.0168(9) -0.0017(8) -0.0004(8) 0.0050(8)
C00Z 0.0135(8) 0.0160(9) 0.0194(9) 0.0020(7) -0.0006(7) 0.0074(8)
C010 0.0184(9) 0.0268(11) 0.0124(9) -0.0021(8) 0.0026(7) 0.0052(8)
C011 0.0221(9) 0.0217(10) 0.0134(9) 0.0047(8) 0.0011(8) 0.0070(8)
C012 0.0212(9) 0.0181(9) 0.0164(9) 0.0000(8) 0.0047(8) 0.0074(8)
C013 0.0215(9) 0.0206(10) 0.0216(10) -0.0025(8) 0.0020(8) 0.0122(9)
C014 0.0174(9) 0.0332(11) 0.0198(10) 0.0057(8) 0.0007(8) 0.0152(9)
C015 0.0201(9) 0.0248(10) 0.0179(10) 0.0000(8) -0.0045(8) 0.0090(9)
C016 0.0226(10) 0.0242(10) 0.0187(10) 0.0042(8) 0.0063(8) 0.0110(9)
C017 0.0230(10) 0.0166(10) 0.0182(9) 0.0022(8) -0.0008(8) 0.0058(8)
C018 0.0218(9) 0.0171(9) 0.0132(9) -0.0017(7) -0.0000(7) 0.0050(8)
C019 0.0232(10) 0.0240(10) 0.0174(10) -0.0065(8) -0.0060(8) 0.0112(9)
C01A 0.0146(9) 0.0295(11) 0.0193(10) 0.0007(8) -0.0003(7) 0.0154(9)
C01B 0.0289(10) 0.0169(10) 0.0172(9) 0.0024(8) 0.0051(8) 0.0062(8)
C01C 0.0184(9) 0.0329(11) 0.0140(9) 0.0023(8) 0.0047(7) 0.0126(9)
C01D 0.0191(9) 0.0329(11) 0.0204(10) -0.0045(8) 0.0034(8) 0.0149(9)
C01E 0.0208(9) 0.0183(10) 0.0273(11) 0.0067(8) 0.0087(8) 0.0118(9)
C01F 0.0201(9) 0.0192(10) 0.0272(11) 0.0023(8) 0.0012(8) 0.0121(9)
C01G 0.0245(10) 0.0189(10) 0.0173(10) 0.0052(8) 0.0041(8) 0.0040(8)
C01H 0.0171(9) 0.0296(11) 0.0338(11) 0.0078(8) 0.0056(8) 0.0231(10)
C01I 0.0246(10) 0.0154(9) 0.0154(9) 0.0013(8) 0.0023(8) 0.0079(8)
C01J 0.0173(9) 0.0297(11) 0.0222(10) -0.0007(8) 0.0020(8) 0.0101(9)
C01K 0.0288(10) 0.0164(10) 0.0217(10) 0.0004(8) 0.0057(8) 0.0087(8)
C01L 0.0233(10) 0.0171(10) 0.0201(10) 0.0080(8) 0.0003(8) 0.0013(8)
C01M 0.0193(9) 0.0321(11) 0.0254(11) -0.0026(8) 0.0053(8) 0.0198(9)
C01N 0.0275(10) 0.0141(10) 0.0319(11) 0.0062(8) 0.0020(9) 0.0077(9)
C01O 0.0196(9) 0.0288(11) 0.0226(10) 0.0061(8) 0.0070(8) 0.0121(9)
C01P 0.0288(11) 0.0237(11) 0.0229(10) -0.0020(8) 0.0003(9) 0.0134(9)
C01Q 0.0297(11) 0.0246(11) 0.0270(11) 0.0074(9) 0.0095(9) 0.0158(9)
C01R 0.0293(10) 0.0167(10) 0.0174(9) 0.0014(8) 0.0036(8) 0.0082(8)
C01S 0.0328(11) 0.0227(11) 0.0238(11) 0.0126(9) 0.0070(9) 0.0110(9)
C01T 0.0287(11) 0.0279(11) 0.0168(10) -0.0041(9) 0.0018(8) 0.0083(9)
C01U 0.0463(13) 0.0216(11) 0.0294(12) -0.0034(10) -0.0049(10) 0.0159(10)
C01V 0.0325(11) 0.0225(11) 0.0213(10) -0.0047(9) 0.0042(9) 0.0036(9)
C01W 0.0268(10) 0.0227(11) 0.0225(10) 0.0100(8) 0.0031(9) 0.0081(9)
C01X 0.0471(14) 0.0193(11) 0.0234(11) 0.0091(10) -0.0039(10) 0.0070(9)
C01Y 0.0291(11) 0.0251(11) 0.0195(10) 0.0062(9) -0.0002(9) 0.0040(9)
C01Z 0.0270(11) 0.0358(13) 0.0405(13) -0.0122(9) -0.0099(10) 0.0279(11)
C020 0.0255(10) 0.0297(12) 0.0261(11) -0.0028(9) -0.0041(9) 0.0125(10)
C021 0.0235(10) 0.0333(12) 0.0282(11) -0.0032(9) -0.0048(9) 0.0154(10)
C022 0.0387(12) 0.0202(10) 0.0148(9) 0.0023(9) 0.0059(9) 0.0069(8)
C023 0.0473(13) 0.0261(11) 0.0171(10) 0.0051(10) 0.0071(9) 0.0108(9)
C024 0.0301(11) 0.0233(11) 0.0267(11) -0.0092(9) 0.0036(9) 0.0120(9)
C025 0.0438(13) 0.0393(13) 0.0191(10) 0.0174(11) 0.0092(10) 0.0140(10)
C026 0.0494(14) 0.0209(11) 0.0360(12) 0.0102(10) 0.0163(11) 0.0189(10)
C027 0.0491(14) 0.0183(11) 0.0291(12) -0.0031(10) 0.0113(10) 0.0093(9)
C028 0.0408(12) 0.0201(11) 0.0192(10) 0.0026(9) -0.0082(9) 0.0046(9)
C029 0.0259(11) 0.0244(11) 0.0296(12) -0.0009(9) 0.0034(9) 0.0050(9)
C02A 0.0279(11) 0.0235(11) 0.0282(12) -0.0010(9) -0.0055(9) 0.0049(9)
C02B 0.0356(12) 0.0475(14) 0.0181(11) -0.0188(11) -0.0057(9) 0.0166(11)
C02C 0.0351(12) 0.0529(15) 0.0413(14) 0.0170(11) 0.0219(11) 0.0354(13)
C02D 0.0606(16) 0.0253(12) 0.0199(11) -0.0002(11) -0.0028(11) 0.0103(10)
C02E 0.0379(12) 0.0285(12) 0.0193(10) 0.0044(10) 0.0091(9) 0.0040(9)
C02F 0.0325(12) 0.0283(12) 0.0301(12) 0.0092(9) 0.0090(10) 0.0098(10)
C02G 0.0335(12) 0.0451(14) 0.0251(11) 0.0149(11) 0.0134(10) 0.0142(11)
C02H 0.0299(12) 0.0285(12) 0.0335(13) -0.0007(9) 0.0144(10) -0.0048(10)
C02I 0.0346(12) 0.0297(12) 0.0372(13) 0.0064(10) 0.0175(10) 0.0142(11)

loop_
_atom_type_symbol
_atom_type_scat_dispersion_real
_atom_type_scat_dispersion_imag
_atom_type_scat_Cromer_Mann_a1
_atom_type_scat_Cromer_Mann_a2
_atom_type_scat_Cromer_Mann_a3
_atom_type_scat_Cromer_Mann_a4
_atom_type_scat_Cromer_Mann_b1
_atom_type_scat_Cromer_Mann_b2
_atom_type_scat_Cromer_Mann_b3
_atom_type_scat_Cromer_Mann_b4
_atom_type_scat_Cromer_Mann_c
_atom_type_scat_source
_atom_type_scat_dispersion_source
H 0.00000 0.00000 0.49300 0.32291 0.14019 0.04081 10.51090 26.12570 3.14236 57.79970 0.0030380000826 'International Tables Volume C Table 6.1.1.4 (pp. 500-502)' 'Henke, Gullikson and Davis, At. Data and Nucl. Data Tables, 1993, 54, 2'
C 0.00347 0.00161 2.31000 1.02000 1.58860 0.86500 20.84390 10.20750 0.56870 51.65120 0.215599998832 'International Tables Volume C Table 6.1.1.4 (pp. 500-502)' 'Henke, Gullikson and Davis, At. Data and Nucl. Data Tables, 1993, 54, 2'
Co 0.35655 0.96576 12.28410 7.34090 4.00340 2.34880 4.27910 0.27840 13.53590 71.16920 1.01180005074 'International Tables Volume C Table 6.1.1.4 (pp. 500-502)' 'Henke, Gullikson and Davis, At. Data and Nucl. Data Tables, 1993, 54, 2'
Si 0.08192 0.07060 6.29150 3.03530 1.98910 1.54100 2.43860 32.33370 0.67850 81.69370 1.14069998264 'International Tables Volume C Table 6.1.1.4 (pp. 500-502)' 'Henke, Gullikson and Davis, At. Data and Nucl. Data Tables, 1993, 54, 2'
N 0.00653 0.00323 12.21260 3.13220 2.01250 1.16630 0.00570 9.89330 28.99750 0.58260 -11.5290002823 'International Tables Volume C Table 6.1.1.4 (pp. 500-502)' 'Henke, Gullikson and Davis, At. Data and Nucl. Data Tables, 1993, 54, 2'

loop_
_geom_angle_atom_site_label_1
_geom_angle_atom_site_label_2
_geom_angle_atom_site_label_3
_geom_angle
_geom_angle_site_symmetry_1
_geom_angle_site_symmetry_3
_geom_angle_publ_flag
N2 Co1 N1 164.31(7) . . ?
N4 Co2 N3 160.30(7) . . ?
C1 Si1 N1 100.73(7) . . ?
C00R Si1 N1 111.80(8) . . ?
C00R Si1 C1 112.36(8) . . ?
C01S Si1 N1 117.49(8) . . ?
C01S Si1 C1 107.89(9) . . ?
C01S Si1 C00R 106.57(9) . . ?
C3 Si3 N3 104.66(8) . . ?
C00U Si3 N3 111.95(8) . . ?
C00U Si3 C3 109.08(9) . . ?
C01O Si3 N3 114.83(8) . . ?
C01O Si3 C3 108.02(9) . . ?
C01O Si3 C00U 108.08(9) . . ?
C2 Si2 N2 104.70(8) . . ?
C015 Si2 N2 111.39(8) . . ?
C015 Si2 C2 109.28(8) . . ?
C01J Si2 N2 115.32(8) . . ?
C01J Si2 C2 108.19(9) . . ?
C01J Si2 C015 107.78(9) . . ?
C4 Si4 N4 100.66(7) . . ?
C01Z Si4 N4 117.17(8) . . ?
C01Z Si4 C4 107.60(9) . . ?
C02C Si4 N4 112.97(9) . . ?
C02C Si4 C4 110.93(9) . . ?
C02C Si4 C01Z 107.24(11) . . ?
Si1 N1 Co1 114.35(8) . . ?
C00B N1 Co1 120.22(11) . . ?
C00B N1 Si1 125.30(11) . . ?
Si3 N3 Co2 120.28(8) . . ?
C00E N3 Co2 115.19(11) . . ?
C00E N3 Si3 124.52(11) . . ?
Si2 N2 Co1 121.63(8) . . ?
C00C N2 Co1 114.81(11) . . ?
C00C N2 Si2 123.56(11) . . ?
Si4 N4 Co2 111.85(8) . . ?
C00G N4 Co2 120.99(11) . . ?
C00G N4 Si4 126.90(11) . . ?
C00D C00B N1 119.70(16) . . ?
C00M C00B N1 120.40(15) . . ?
C00M C00B C00D 119.85(16) . . ?
C00W C00C N2 120.29(16) . . ?
C00Z C00C N2 120.82(16) . . ?
C00Z C00C C00W 118.84(16) . . ?
C010 C00D C00B 121.80(16) . . ?
C01C C00D C00B 118.81(17) . . ?
C01C C00D C010 119.36(16) . . ?
C00H C00E N3 120.52(15) . . ?
C00K C00E N3 120.67(15) . . ?
C00K C00E C00H 118.75(16) . . ?
C00Q C4 Si4 120.90(13) . . ?
C017 C4 Si4 122.13(13) . . ?
C017 C4 C00Q 116.97(16) . . ?
C00O C00G N4 120.30(16) . . ?
C00V C00G N4 120.31(16) . . ?
C00V C00G C00O 119.32(16) . . ?
C00J C00H C00E 119.34(16) . . ?
C018 C00H C00E 122.64(16) . . ?
C018 C00H C00J 118.00(16) . . ?
C00L C1 Si1 121.04(13) . . ?
C01K C1 Si1 122.24(14) . . ?
C01K C1 C00L 116.72(16) . . ?
H00J C00J C00H 119.05(11) . . ?
C00T C00J C00H 121.91(17) . . ?
C00T C00J H00J 119.05(11) . . ?
C00S C00K C00E 119.12(16) . . ?
C01I C00K C00E 122.70(16) . . ?
C01I C00K C00S 118.09(16) . . ?
H00L C00L C1 119.09(10) . . ?
C016 C00L C1 121.83(17) . . ?
C016 C00L H00L 119.09(11) . . ?
C012 C00M C00B 122.73(16) . . ?
C013 C00M C00B 118.74(16) . . ?
C013 C00M C012 118.51(16) . . ?
C00Y C2 Si2 120.80(14) . . ?
C01P C2 Si2 122.36(15) . . ?
C01P C2 C00Y 116.81(17) . . ?
C01E C00O C00G 119.11(17) . . ?
C01G C00O C00G 122.36(16) . . ?
C01G C00O C01E 118.50(17) . . ?
C01B C3 Si3 121.08(14) . . ?
C01Q C3 Si3 122.07(15) . . ?
C01Q C3 C01B 116.81(18) . . ?
H00Q C00Q C4 119.19(10) . . ?
C019 C00Q C4 121.63(17) . . ?
C019 C00Q H00Q 119.19(11) . . ?
H00a C00R Si1 109.5 . . ?
H00b C00R Si1 109.5 . . ?
H00b C00R H00a 109.5 . . ?
H00c C00R Si1 109.5 . . ?
H00c C00R H00a 109.5 . . ?
H00c C00R H00b 109.5 . . ?
H00S C00S C00K 118.96(11) . . ?
C00T C00S C00K 122.08(17) . . ?
C00T C00S H00S 118.96(11) . . ?
C00S C00T C00J 118.79(17) . . ?
H00T C00T C00J 120.60(11) . . ?
H00T C00T C00S 120.60(11) . . ?
H00d C00U Si3 109.5 . . ?
H00e C00U Si3 109.5 . . ?
H00e C00U H00d 109.5 . . ?
H00f C00U Si3 109.5 . . ?
H00f C00U H00d 109.5 . . ?
H00f C00U H00e 109.5 . . ?
C011 C00V C00G 121.84(16) . . ?
C01A C00V C00G 119.19(17) . . ?
C01A C00V C011 118.96(16) . . ?
C00X C00W C00C 122.14(16) . . ?
C01L C00W C00C 119.50(18) . . ?
C01L C00W C00X 118.34(17) . . ?
H00X C00X C00W 108.07(10) . . ?
C028 C00X C00W 110.39(16) . . ?
C028 C00X H00X 108.07(11) . . ?
C02G C00X C00W 112.11(16) . . ?
C02G C00X H00X 108.07(12) . . ?
C02G C00X C028 110.00(17) . . ?
H00Y C00Y C2 119.22(11) . . ?
C01Y C00Y C2 121.56(19) . . ?
C01Y C00Y H00Y 119.22(12) . . ?
C01F C00Z C00C 118.99(17) . . ?
C01R C00Z C00C 123.15(16) . . ?
C01R C00Z C01F 117.77(17) . . ?
H010 C010 C00D 107.59(10) . . ?
C02B C010 C00D 111.39(17) . . ?
C02B C010 H010 107.59(11) . . ?
C02H C010 C00D 112.15(15) . . ?
C02H C010 H010 107.59(12) . . ?
C02H C010 C02B 110.31(17) . . ?
H011 C011 C00V 107.58(9) . . ?
C025 C011 C00V 112.15(16) . . ?
C025 C011 H011 107.58(11) . . ?
C02A C011 C00V 111.46(16) . . ?
C02A C011 H011 107.58(11) . . ?
C02A C011 C025 110.27(17) . . ?
H012 C012 C00M 107.70(10) . . ?
C01T C012 C00M 112.56(15) . . ?
C01T C012 H012 107.70(10) . . ?
C02F C012 C00M 111.04(15) . . ?
C02F C012 H012 107.70(11) . . ?
C02F C012 C01T 109.94(16) . . ?
H013 C013 C00M 119.21(11) . . ?
C01M C013 C00M 121.58(18) . . ?
C01M C013 H013 119.21(11) . . ?
C019 C014 H014 120.00(11) . . ?
C01W C014 H014 120.00(11) . . ?
C01W C014 C019 119.99(17) . . ?
H01a C015 Si2 109.5 . . ?
H01b C015 Si2 109.5 . . ?
H01b C015 H01a 109.5 . . ?
H01c C015 Si2 109.5 . . ?
H01c C015 H01a 109.5 . . ?
H01c C015 H01b 109.5 . . ?
H016 C016 C00L 120.13(11) . . ?
C01D C016 C00L 119.74(18) . . ?
C01D C016 H016 120.13(11) . . ?
H017 C017 C4 119.24(10) . . ?
C01W C017 C4 121.51(17) . . ?
C01W C017 H017 119.24(11) . . ?
H018 C018 C00H 108.05(10) . . ?
C021 C018 C00H 111.90(15) . . ?
C021 C018 H018 108.05(11) . . ?
C022 C018 C00H 110.80(15) . . ?
C022 C018 H018 108.05(10) . . ?
C022 C018 C021 109.85(16) . . ?
C014 C019 C00Q 119.57(17) . . ?
H019 C019 C00Q 120.22(11) . . ?
H019 C019 C014 120.22(11) . . ?
H01w C01A C00V 119.35(11) . . ?
C01H C01A C00V 121.30(18) . . ?
C01H C01A H01w 119.35(11) . . ?
H01z C01B C3 119.07(11) . . ?
C01V C01B C3 121.86(19) . . ?
C01V C01B H01z 119.07(12) . . ?
H01d C01C C00D 119.20(11) . . ?
C01M C01C C00D 121.60(17) . . ?
C01M C01C H01d 119.20(11) . . ?
H01e C01D C016 120.08(11) . . ?
C024 C01D C016 119.85(18) . . ?
C024 C01D H01e 120.08(11) . . ?
H01 C01E C00O 119.28(11) . . ?
C01H C01E C00O 121.45(18) . . ?
C01H C01E H01 119.28(11) . . ?
H01F C01F C00Z 119.02(12) . . ?
C01N C01F C00Z 121.95(19) . . ?
C01N C01F H01F 119.02(12) . . ?
H1 C01G C00O 107.78(10) . . ?
C029 C01G C00O 111.22(16) . . ?
C029 C01G H1 107.78(11) . . ?
C02E C01G C00O 111.64(16) . . ?
C02E C01G H1 107.78(11) . . ?
C02E C01G C029 110.48(16) . . ?
C01E C01H C01A 119.62(17) . . ?
H2 C01H C01A 120.19(11) . . ?
H2 C01H C01E 120.19(11) . . ?
H3 C01I C00K 108.35(10) . . ?
C020 C01I C00K 110.08(15) . . ?
C020 C01I H3 108.35(11) . . ?
C023 C01I C00K 112.00(16) . . ?
C023 C01I H3 108.35(11) . . ?
C023 C01I C020 109.60(16) . . ?
H01g C01J Si2 109.5 . . ?
H01h C01J Si2 109.5 . . ?
H01h C01J H01g 109.5 . . ?
H01i C01J Si2 109.5 . . ?
H01i C01J H01g 109.5 . . ?
H01i C01J H01h 109.5 . . ?
H01K C01K C1 119.18(11) . . ?
C024 C01K C1 121.64(18) . . ?
C024 C01K H01K 119.18(12) . . ?
H01L C01L C00W 119.17(11) . . ?
C01N C01L C00W 121.67(18) . . ?
C01N C01L H01L 119.17(11) . . ?
C01C C01M C013 119.42(17) . . ?
H01M C01M C013 120.29(11) . . ?
H01M C01M C01C 120.29(11) . . ?
C01L C01N C01F 119.02(18) . . ?
H01N C01N C01F 120.49(12) . . ?
H01N C01N C01L 120.49(11) . . ?
H4 C01O Si3 109.5 . . ?
H C01O Si3 109.5 . . ?
H C01O H4 109.5 . . ?
Ha C01O Si3 109.5 . . ?
Ha C01O H4 109.5 . . ?
Ha C01O H 109.5 . . ?
H01P C01P C2 119.23(12) . . ?
C01U C01P C2 121.5(2) . . ?
C01U C01P H01P 119.23(13) . . ?
H5 C01Q C3 119.18(12) . . ?
C026 C01Q C3 121.64(19) . . ?
C026 C01Q H5 119.18(13) . . ?
H01R C01R C00Z 108.23(10) . . ?
C02D C01R C00Z 112.37(16) . . ?
C02D C01R H01R 108.23(11) . . ?
C02I C01R C00Z 109.88(16) . . ?
C02I C01R H01R 108.23(11) . . ?
C02I C01R C02D 109.79(18) . . ?
H01j C01S Si1 109.5 . . ?
H01o C01S Si1 109.5 . . ?
H01o C01S H01j 109.5 . . ?
H01q C01S Si1 109.5 . . ?
H01q C01S H01j 109.5 . . ?
H01q C01S H01o 109.5 . . ?
H01s C01T C012 109.5 . . ?
H01t C01T C012 109.5 . . ?
H01t C01T H01s 109.5 . . ?
H01u C01T C012 109.5 . . ?
H01u C01T H01s 109.5 . . ?
H01u C01T H01t 109.5 . . ?
H01v C01U C01P 119.96(13) . . ?
C01X C01U C01P 120.1(2) . . ?
C01X C01U H01v 119.96(12) . . ?
H6 C01V C01B 120.12(12) . . ?
C027 C01V C01B 119.8(2) . . ?
C027 C01V H6 120.12(13) . . ?
C017 C01W C014 120.31(18) . . ?
H7 C01W C014 119.85(11) . . ?
H7 C01W C017 119.85(11) . . ?
H01X C01X C01U 120.07(12) . . ?
C01Y C01X C01U 119.86(19) . . ?
C01Y C01X H01X 120.07(13) . . ?
C01X C01Y C00Y 120.1(2) . . ?
H01Y C01Y C00Y 119.93(12) . . ?
H01Y C01Y C01X 119.93(13) . . ?
H8 C01Z Si4 109.5 . . ?
Hb C01Z Si4 109.5 . . ?
Hb C01Z H8 109.5 . . ?
Hc C01Z Si4 109.5 . . ?
Hc C01Z H8 109.5 . . ?
Hc C01Z Hb 109.5 . . ?
H02v C020 C01I 109.5 . . ?
H02w C020 C01I 109.5 . . ?
H02w C020 H02v 109.5 . . ?
H02x C020 C01I 109.5 . . ?
H02x C020 H02v 109.5 . . ?
H02x C020 H02w 109.5 . . ?
H02y C021 C018 109.5 . . ?
Hd C021 C018 109.5 . . ?
Hd C021 H02y 109.5 . . ?
He C021 C018 109.5 . . ?
He C021 H02y 109.5 . . ?
He C021 Hd 109.5 . . ?
H02z C022 C018 109.5 . . ?
Hf C022 C018 109.5 . . ?
Hf C022 H02z 109.5 . . ?
Hg C022 C018 109.5 . . ?
Hg C022 H02z 109.5 . . ?
Hg C022 Hf 109.5 . . ?
H02 C023 C01I 109.5 . . ?
Hh C023 C01I 109.5 . . ?
Hh C023 H02 109.5 . . ?
Hi C023 C01I 109.5 . . ?
Hi C023 H02 109.5 . . ?
Hi C023 Hh 109.5 . . ?
C01K C024 C01D 120.22(18) . . ?
H024 C024 C01D 119.89(11) . . ?
H024 C024 C01K 119.89(12) . . ?
H9 C025 C011 109.5 . . ?
Hj C025 C011 109.5 . . ?
Hj C025 H9 109.5 . . ?
Hk C025 C011 109.5 . . ?
Hk C025 H9 109.5 . . ?
Hk C025 Hj 109.5 . . ?
H026 C026 C01Q 119.98(13) . . ?
C027 C026 C01Q 120.0(2) . . ?
C027 C026 H026 119.98(12) . . ?
C026 C027 C01V 119.9(2) . . ?
H027 C027 C01V 120.06(13) . . ?
H027 C027 C026 120.06(12) . . ?
H02a C028 C00X 109.5 . . ?
H02b C028 C00X 109.5 . . ?
H02b C028 H02a 109.5 . . ?
H02c C028 C00X 109.5 . . ?
H02c C028 H02a 109.5 . . ?
H02c C028 H02b 109.5 . . ?
H10 C029 C01G 109.5 . . ?
Hl C029 C01G 109.5 . . ?
Hl C029 H10 109.5 . . ?
Hm C029 C01G 109.5 . . ?
Hm C029 H10 109.5 . . ?
Hm C029 Hl 109.5 . . ?
H11 C02A C011 109.5 . . ?
Hn C02A C011 109.5 . . ?
Hn C02A H11 109.5 . . ?
Ho C02A C011 109.5 . . ?
Ho C02A H11 109.5 . . ?
Ho C02A Hn 109.5 . . ?
H02d C02B C010 109.5 . . ?
H02e C02B C010 109.5 . . ?
H02e C02B H02d 109.5 . . ?
H02f C02B C010 109.5 . . ?
H02f C02B H02d 109.5 . . ?
H02f C02B H02e 109.5 . . ?
H12 C02C Si4 109.5 . . ?
Hp C02C Si4 109.5 . . ?
Hp C02C H12 109.5 . . ?
Hq C02C Si4 109.5 . . ?
Hq C02C H12 109.5 . . ?
Hq C02C Hp 109.5 . . ?
H02g C02D C01R 109.5 . . ?
H02h C02D C01R 109.5 . . ?
H02h C02D H02g 109.5 . . ?
H02i C02D C01R 109.5 . . ?
H02i C02D H02g 109.5 . . ?
H02i C02D H02h 109.5 . . ?
H13 C02E C01G 109.5 . . ?
Hr C02E C01G 109.5 . . ?
Hr C02E H13 109.5 . . ?
Hs C02E C01G 109.5 . . ?
Hs C02E H13 109.5 . . ?
Hs C02E Hr 109.5 . . ?
H02j C02F C012 109.5 . . ?
H02k C02F C012 109.5 . . ?
H02k C02F H02j 109.5 . . ?
H02l C02F C012 109.5 . . ?
H02l C02F H02j 109.5 . . ?
H02l C02F H02k 109.5 . . ?
H02m C02G C00X 109.5 . . ?
H02n C02G C00X 109.5 . . ?
H02n C02G H02m 109.5 . . ?
H02o C02G C00X 109.5 . . ?
H02o C02G H02m 109.5 . . ?
H02o C02G H02n 109.5 . . ?
H02p C02H C010 109.5 . . ?
H02q C02H C010 109.5 . . ?
H02q C02H H02p 109.5 . . ?
H02r C02H C010 109.5 . . ?
H02r C02H H02p 109.5 . . ?
H02r C02H H02q 109.5 . . ?
H02s C02I C01R 109.5 . . ?
H02t C02I C01R 109.5 . . ?
H02t C02I H02s 109.5 . . ?
H02u C02I C01R 109.5 . . ?
H02u C02I H02s 109.5 . . ?
H02u C02I H02t 109.5 . . ?

loop_
_geom_bond_atom_site_label_1
_geom_bond_atom_site_label_2
_geom_bond_distance
_geom_bond_site_symmetry_2
_geom_bond_publ_flag
Co1 N1 1.8610(15) . ?
Co1 N2 1.8562(15) . ?
Co2 N3 1.8561(15) . ?
Co2 N4 1.8626(15) . ?
Si1 N1 1.7163(15) . ?
Si1 C1 1.8828(18) . ?
Si1 C00R 1.8686(19) . ?
Si1 C01S 1.865(2) . ?
Si3 N3 1.7233(15) . ?
Si3 C3 1.8859(19) . ?
Si3 C00U 1.8719(19) . ?
Si3 C01O 1.8679(19) . ?
Si2 N2 1.7254(15) . ?
Si2 C2 1.8808(19) . ?
Si2 C015 1.8721(18) . ?
Si2 C01J 1.8675(19) . ?
Si4 N4 1.7145(15) . ?
Si4 C4 1.8800(18) . ?
Si4 C01Z 1.867(2) . ?
Si4 C02C 1.865(2) . ?
N1 C00B 1.431(2) . ?
N3 C00E 1.434(2) . ?
N2 C00C 1.437(2) . ?
N4 C00G 1.426(2) . ?
C00B C00D 1.418(2) . ?
C00B C00M 1.415(2) . ?
C00C C00W 1.418(2) . ?
C00C C00Z 1.417(3) . ?
C00D C010 1.518(3) . ?
C00D C01C 1.395(3) . ?
C00E C00H 1.420(2) . ?
C00E C00K 1.422(2) . ?
C4 C00Q 1.404(2) . ?
C4 C017 1.401(2) . ?
C00G C00O 1.417(3) . ?
C00G C00V 1.414(2) . ?
C00H C00J 1.393(3) . ?
C00H C018 1.515(2) . ?
C1 C00L 1.402(2) . ?
C1 C01K 1.403(3) . ?
C00J H00J 0.9500 . ?
C00J C00T 1.383(3) . ?
C00K C00S 1.394(3) . ?
C00K C01I 1.519(2) . ?
C00L H00L 0.9500 . ?
C00L C016 1.391(2) . ?
C00M C012 1.519(2) . ?
C00M C013 1.398(3) . ?
C2 C00Y 1.405(3) . ?
C2 C01P 1.404(3) . ?
C00O C01E 1.392(2) . ?
C00O C01G 1.523(3) . ?
C3 C01B 1.398(3) . ?
C3 C01Q 1.401(3) . ?
C00Q H00Q 0.9500 . ?
C00Q C019 1.391(3) . ?
C00R H00a 0.9800 . ?
C00R H00b 0.9800 . ?
C00R H00c 0.9800 . ?
C00S H00S 0.9500 . ?
C00S C00T 1.380(3) . ?
C00T H00T 0.9500 . ?
C00U H00d 0.9800 . ?
C00U H00e 0.9800 . ?
C00U H00f 0.9800 . ?
C00V C011 1.518(3) . ?
C00V C01A 1.394(2) . ?
C00W C00X 1.520(3) . ?
C00W C01L 1.390(3) . ?
C00X H00X 1.0000 . ?
C00X C028 1.533(3) . ?
C00X C02G 1.534(3) . ?
C00Y H00Y 0.9500 . ?
C00Y C01Y 1.385(3) . ?
C00Z C01F 1.397(3) . ?
C00Z C01R 1.515(3) . ?
C010 H010 1.0000 . ?
C010 C02B 1.534(3) . ?
C010 C02H 1.529(3) . ?
C011 H011 1.0000 . ?
C011 C025 1.530(3) . ?
C011 C02A 1.534(3) . ?
C012 H012 1.0000 . ?
C012 C01T 1.533(3) . ?
C012 C02F 1.531(3) . ?
C013 H013 0.9500 . ?
C013 C01M 1.384(3) . ?
C014 H014 0.9500 . ?
C014 C019 1.383(3) . ?
C014 C01W 1.381(3) . ?
C015 H01a 0.9800 . ?
C015 H01b 0.9800 . ?
C015 H01c 0.9800 . ?
C016 H016 0.9500 . ?
C016 C01D 1.383(3) . ?
C017 H017 0.9500 . ?
C017 C01W 1.381(3) . ?
C018 H018 1.0000 . ?
C018 C021 1.537(3) . ?
C018 C022 1.536(3) . ?
C019 H019 0.9500 . ?
C01A H01w 0.9500 . ?
C01A C01H 1.381(3) . ?
C01B H01z 0.9500 . ?
C01B C01V 1.392(3) . ?
C01C H01d 0.9500 . ?
C01C C01M 1.382(3) . ?
C01D H01e 0.9500 . ?
C01D C024 1.382(3) . ?
C01E H01 0.9500 . ?
C01E C01H 1.378(3) . ?
C01F H01F 0.9500 . ?
C01F C01N 1.377(3) . ?
C01G H1 1.0000 . ?
C01G C029 1.534(3) . ?
C01G C02E 1.536(3) . ?
C01H H2 0.9500 . ?
C01I H3 1.0000 . ?
C01I C020 1.538(3) . ?
C01I C023 1.531(3) . ?
C01J H01g 0.9800 . ?
C01J H01h 0.9800 . ?
C01J H01i 0.9800 . ?
C01K H01K 0.9500 . ?
C01K C024 1.385(3) . ?
C01L H01L 0.9500 . ?
C01L C01N 1.381(3) . ?
C01M H01M 0.9500 . ?
C01N H01N 0.9500 . ?
C01O H4 0.9800 . ?
C01O H 0.9800 . ?
C01O Ha 0.9800 . ?
C01P H01P 0.9500 . ?
C01P C01U 1.386(3) . ?
C01Q H5 0.9500 . ?
C01Q C026 1.388(3) . ?
C01R H01R 1.0000 . ?
C01R C02D 1.526(3) . ?
C01R C02I 1.541(3) . ?
C01S H01j 0.9800 . ?
C01S H01o 0.9800 . ?
C01S H01q 0.9800 . ?
C01T H01s 0.9800 . ?
C01T H01t 0.9800 . ?
C01T H01u 0.9800 . ?
C01U H01v 0.9500 . ?
C01U C01X 1.382(3) . ?
C01V H6 0.9500 . ?
C01V C027 1.381(3) . ?
C01W H7 0.9500 . ?
C01X H01X 0.9500 . ?
C01X C01Y 1.380(3) . ?
C01Y H01Y 0.9500 . ?
C01Z H8 0.9800 . ?
C01Z Hb 0.9800 . ?
C01Z Hc 0.9800 . ?
C020 H02v 0.9800 . ?
C020 H02w 0.9800 . ?
C020 H02x 0.9800 . ?
C021 H02y 0.9800 . ?
C021 Hd 0.9800 . ?
C021 He 0.9800 . ?
C022 H02z 0.9800 . ?
C022 Hf 0.9800 . ?
C022 Hg 0.9800 . ?
C023 H02 0.9800 . ?
C023 Hh 0.9800 . ?
C023 Hi 0.9800 . ?
C024 H024 0.9500 . ?
C025 H9 0.9800 . ?
C025 Hj 0.9800 . ?
C025 Hk 0.9800 . ?
C026 H026 0.9500 . ?
C026 C027 1.383(3) . ?
C027 H027 0.9500 . ?
C028 H02a 0.9800 . ?
C028 H02b 0.9800 . ?
C028 H02c 0.9800 . ?
C029 H10 0.9800 . ?
C029 Hl 0.9800 . ?
C029 Hm 0.9800 . ?
C02A H11 0.9800 . ?
C02A Hn 0.9800 . ?
C02A Ho 0.9800 . ?
C02B H02d 0.9800 . ?
C02B H02e 0.9800 . ?
C02B H02f 0.9800 . ?
C02C H12 0.9800 . ?
C02C Hp 0.9800 . ?
C02C Hq 0.9800 . ?
C02D H02g 0.9800 . ?
C02D H02h 0.9800 . ?
C02D H02i 0.9800 . ?
C02E H13 0.9800 . ?
C02E Hr 0.9800 . ?
C02E Hs 0.9800 . ?
C02F H02j 0.9800 . ?
C02F H02k 0.9800 . ?
C02F H02l 0.9800 . ?
C02G H02m 0.9800 . ?
C02G H02n 0.9800 . ?
C02G H02o 0.9800 . ?
C02H H02p 0.9800 . ?
C02H H02q 0.9800 . ?
C02H H02r 0.9800 . ?
C02I H02s 0.9800 . ?
C02I H02t 0.9800 . ?
C02I H02u 0.9800 . ?

loop_
_geom_torsion_atom_site_label_1
_geom_torsion_atom_site_label_2
_geom_torsion_atom_site_label_3
_geom_torsion_atom_site_label_4
_geom_torsion
_geom_torsion_site_symmetry_1
_geom_torsion_site_symmetry_2
_geom_torsion_site_symmetry_3
_geom_torsion_site_symmetry_4
_geom_torsion_publ_flag
Co1 N1 C00B C00D 97.85(13) . . . . ?
Co1 N1 C00B C00M -79.76(14) . . . . ?
Co1 N2 C00C C00W 89.97(13) . . . . ?
Co1 N2 C00C C00Z -87.49(13) . . . . ?
Co2 N3 C00E C00H -87.86(13) . . . . ?
Co2 N3 C00E C00K 89.36(13) . . . . ?
Co2 N4 C00G C00O 76.70(14) . . . . ?
Co2 N4 C00G C00V -100.26(14) . . . . ?
Si1 N1 C00B C00D -86.53(15) . . . . ?
Si1 N1 C00B C00M 95.85(15) . . . . ?
Si1 C1 C00L C016 -179.76(14) . . . . ?
Si1 C1 C01K C024 179.90(15) . . . . ?
Si3 N3 C00E C00H 90.60(14) . . . . ?
Si3 N3 C00E C00K -92.18(14) . . . . ?
Si3 C3 C01B C01V -179.12(15) . . . . ?
Si3 C3 C01Q C026 178.31(16) . . . . ?
Si2 N2 C00C C00W -89.66(15) . . . . ?
Si2 N2 C00C C00Z 92.87(15) . . . . ?
Si2 C2 C00Y C01Y 179.12(14) . . . . ?
Si2 C2 C01P C01U -178.67(15) . . . . ?
Si4 N4 C00G C00O -97.00(15) . . . . ?
Si4 N4 C00G C00V 86.04(15) . . . . ?
Si4 C4 C00Q C019 -179.39(14) . . . . ?
Si4 C4 C017 C01W 178.37(15) . . . . ?
N1 C00B C00D C010 1.15(19) . . . . ?
N1 C00B C00D C01C -176.93(16) . . . . ?
N1 C00B C00M C012 -0.85(19) . . . . ?
N1 C00B C00M C013 177.32(16) . . . . ?
N3 C00E C00H C00J 176.63(16) . . . . ?
N3 C00E C00H C018 -1.63(19) . . . . ?
N3 C00E C00K C00S -177.62(16) . . . . ?
N3 C00E C00K C01I -1.03(19) . . . . ?
N2 C00C C00W C00X 0.99(19) . . . . ?
N2 C00C C00W C01L -177.10(16) . . . . ?
N2 C00C C00Z C01F 178.35(16) . . . . ?
N2 C00C C00Z C01R 1.67(19) . . . . ?
N4 C00G C00O C01E -177.00(16) . . . . ?
N4 C00G C00O C01G 1.17(19) . . . . ?
N4 C00G C00V C011 -2.53(19) . . . . ?
N4 C00G C00V C01A 176.33(16) . . . . ?
C00B C00D C010 C02B -112.11(18) . . . . ?
C00B C00D C010 C02H 123.70(19) . . . . ?
C00B C00D C01C C01M -0.5(2) . . . . ?
C00B C00M C012 C01T -127.50(18) . . . . ?
C00B C00M C012 C02F 108.77(18) . . . . ?
C00B C00M C013 C01M -0.4(2) . . . . ?
C00C C00W C00X C028 -111.38(18) . . . . ?
C00C C00W C00X C02G 125.61(18) . . . . ?
C00C C00W C01L C01N -1.0(2) . . . . ?
C00C C00Z C01F C01N -1.6(2) . . . . ?
C00C C00Z C01R C02D -129.94(19) . . . . ?
C00C C00Z C01R C02I 107.50(19) . . . . ?
C00D C01C C01M C013 -0.2(2) . . . . ?
C00E C00H C00J C00T 0.9(2) . . . . ?
C00E C00H C018 C021 -123.01(18) . . . . ?
C00E C00H C018 C022 114.01(18) . . . . ?
C00E C00K C00S C00T 1.2(2) . . . . ?
C00E C00K C01I C020 -108.22(18) . . . . ?
C00E C00K C01I C023 129.57(18) . . . . ?
C4 C00Q C019 C014 1.0(2) . . . . ?
C4 C017 C01W C014 1.0(2) . . . . ?
C00G C00O C01E C01H 0.6(2) . . . . ?
C00G C00O C01G C029 -114.72(18) . . . . ?
C00G C00O C01G C02E 121.38(19) . . . . ?
C00G C00V C011 C025 116.90(19) . . . . ?
C00G C00V C011 C02A -118.91(18) . . . . ?
C00G C00V C01A C01H 0.8(2) . . . . ?
C00H C00J C00T C00S -0.1(2) . . . . ?
C1 C00L C016 C01D 0.2(2) . . . . ?
C1 C01K C024 C01D -0.5(2) . . . . ?
C00J C00T C00S C00K -0.9(2) . . . . ?
C00L C016 C01D C024 0.1(2) . . . . ?
C00M C013 C01M C01C 0.6(2) . . . . ?
C2 C00Y C01Y C01X -0.4(2) . . . . ?
C2 C01P C01U C01X -0.5(2) . . . . ?
C00O C01E C01H C01A -0.5(2) . . . . ?
C3 C01B C01V C027 0.9(2) . . . . ?
C3 C01Q C026 C027 0.7(2) . . . . ?
C00Q C019 C014 C01W -1.2(2) . . . . ?
C00V C01A C01H C01E -0.2(2) . . . . ?
C00W C01L C01N C01F 0.3(2) . . . . ?
C00Y C01Y C01X C01U -0.7(2) . . . . ?
C00Z C01F C01N C01L 1.1(2) . . . . ?
C016 C01D C024 C01K 0.0(2) . . . . ?
C01B C01V C027 C026 0.4(2) . . . . ?
C01P C01U C01X C01Y 1.2(2) . . . . ?
C01Q C026 C027 C01V -1.2(2) . . . . ?

loop_
_atom_site_anharm_gc_c_label
_atom_site_anharm_gc_c_111
_atom_site_anharm_gc_c_112
_atom_site_anharm_gc_c_113
_atom_site_anharm_gc_c_122
_atom_site_anharm_gc_c_123
_atom_site_anharm_gc_c_133
_atom_site_anharm_gc_c_222
_atom_site_anharm_gc_c_223
_atom_site_anharm_gc_c_233
_atom_site_anharm_gc_c_333
Co1 0.00000011(8) 0.00000002(3) 0.00000006(3) 0.00000007(2) 0.000000069(18) 0.00000010(3) 0.00000019(3) 0.00000029(2) 0.00000060(2) 0.00000140(4)
Co2 -0.00000013(8) 0.00000027(3) 0.00000024(3) -0.00000041(2) -0.00000009(2) 0.00000029(3) 0.00000126(4) 0.00000069(2) 0.00000061(2) 0.00000110(4)

loop_
_atom_site_anharm_gc_d_label
_atom_site_anharm_gc_d_1111
_atom_site_anharm_gc_d_1112
_atom_site_anharm_gc_d_1113
_atom_site_anharm_gc_d_1122
_atom_site_anharm_gc_d_1123
_atom_site_anharm_gc_d_1133
_atom_site_anharm_gc_d_1222
_atom_site_anharm_gc_d_1223
_atom_site_anharm_gc_d_1233
_atom_site_anharm_gc_d_1333
_atom_site_anharm_gc_d_2222
_atom_site_anharm_gc_d_2223
_atom_site_anharm_gc_d_2233
_atom_site_anharm_gc_d_2333
_atom_site_anharm_gc_d_3333
Co1 0.000000041(7) -0.000000002(2) 0.000000003(2) 0.0000000055(11) 0.0000000008(10) 0.0000000038(14) -0.0000000001(10) 0.0000000003(8) -0.0000000002(9) 0.0000000014(14) 0.0000000102(15) 0.0000000057(10) 0.0000000073(9) 0.0000000115(12) 0.000000026(2)
Co2 0.000000027(7) -0.000000006(2) -0.000000003(3) 0.0000000072(13) 0.0000000033(11) 0.0000000058(15) -0.0000000056(13) -0.0000000040(9) -0.0000000006(9) 0.0000000070(14) 0.000000026(2) 0.0000000093(12) 0.0000000048(10) 0.0000000071(12) 0.000000022(2)
